data_4002198
loop_
_publ_author_name
'Sui, Fan'
'He, Hua'
'Bobev, Svilen'
'Zhao, Jing'
'Osterloh, Frank E.'
'Kauzlarich, Susan M.'

_publ_section_title
;
 Synthesis, Structure, Thermoelectric Properties, and Band Gaps of Alkali
 Metal Containing Type I Clathrates: A8Ga8Si38(A = K, Rb, Cs) and
 K8Al8Si38
;
_journal_issue 8
_journal_name_full 'Chemistry of Materials'
_journal_page_first 2812
_journal_paper_doi 10.1021/cm504436v
_journal_volume 27
_journal_year 2015
_chemical_formula_sum 'Ga7.5 Rb8 Si38.5'
_chemical_formula_weight 2288.13
_chemical_name_systematic
; 
 ? 
;
_space_group_IT_number 223
_symmetry_cell_setting cubic
_symmetry_space_group_name_Hall '-P 4n 2 3'
_symmetry_space_group_name_H-M 'P m -3 n'
_atom_sites_solution_primary direct
_atom_sites_solution_secondary difmap
_audit_creation_method SHELXL-97
_cell_angle_alpha 90.00
_cell_angle_beta 90.00
_cell_angle_gamma 90.00
_cell_formula_units_Z 1
_cell_length_a 10.4433(15)
_cell_length_b 10.4433(15)
_cell_length_c 10.4433(15)
_cell_measurement_reflns_used 269
_cell_measurement_temperature 200(2)
_cell_measurement_theta_max 19.89
_cell_measurement_theta_min 6.77
_cell_volume 1139.0(3)
_computing_cell_refinement 'Bruker SMART'
_computing_data_collection 'Bruker SMART'
_computing_data_reduction 'Bruker SAINT'
_computing_molecular_graphics 'Bruker SHELXTL'
_computing_publication_material 'Bruker SHELXTL'
_computing_structure_refinement 'SHELXL-97 (Sheldrick, 1997)'
_computing_structure_solution 'SHELXS-97 (Sheldrick, 1990)'
_diffrn_ambient_temperature 200(2)
_diffrn_measured_fraction_theta_full 1.000
_diffrn_measured_fraction_theta_max 1.000
_diffrn_measurement_device_type 'CCD area detector'
_diffrn_measurement_method 'phi and omega scans'
_diffrn_radiation_monochromator graphite
_diffrn_radiation_source 'fine-focus sealed tube'
_diffrn_radiation_type MoK\a
_diffrn_radiation_wavelength 0.71073
_diffrn_reflns_av_R_equivalents 0.1236
_diffrn_reflns_av_sigmaI/netI 0.0314
_diffrn_reflns_limit_h_max 13
_diffrn_reflns_limit_h_min -13
_diffrn_reflns_limit_k_max 12
_diffrn_reflns_limit_k_min -12
_diffrn_reflns_limit_l_max 13
_diffrn_reflns_limit_l_min -13
_diffrn_reflns_number 7176
_diffrn_reflns_theta_full 28.21
_diffrn_reflns_theta_max 28.21
_diffrn_reflns_theta_min 2.76
_exptl_absorpt_coefficient_mu 13.893
_exptl_absorpt_correction_T_max 0.6065
_exptl_absorpt_correction_T_min 0.5434
_exptl_absorpt_correction_type multi-scan
_exptl_crystal_colour black
_exptl_crystal_density_diffrn 3.336
_exptl_crystal_density_method 'not measured'
_exptl_crystal_description irregular
_exptl_crystal_F_000 1068
_exptl_crystal_size_max 0.05
_exptl_crystal_size_mid 0.05
_exptl_crystal_size_min 0.04
_refine_diff_density_max 0.632
_refine_diff_density_min -0.588
_refine_diff_density_rms 0.114
_refine_ls_extinction_method none
_refine_ls_goodness_of_fit_ref 1.008
_refine_ls_matrix_type full
_refine_ls_number_parameters 18
_refine_ls_number_reflns 274
_refine_ls_number_restraints 0
_refine_ls_restrained_S_all 1.008
_refine_ls_R_factor_all 0.0371
_refine_ls_R_factor_gt 0.0228
_refine_ls_shift/su_max 0.000
_refine_ls_shift/su_mean 0.000
_refine_ls_structure_factor_coef Fsqd
_refine_ls_weighting_details 'calc w=1/[\s^2^(Fo^2^)+(0.0190P)^2^+0.0000P] where P=(Fo^2^+2Fc^2^)/3'
_refine_ls_weighting_scheme calc
_refine_ls_wR_factor_gt 0.0435
_refine_ls_wR_factor_ref 0.0459
_reflns_number_gt 211
_reflns_number_total 274
_reflns_threshold_expression >2sigma(I)
_cod_data_source_file cm504436v_si_003.cif
_cod_data_source_block sad
_cod_depositor_comments
;
The following automatic conversions were performed:

'_symmetry_cell_setting' value 'Cubic' changed to 'cubic' according
to
/usr/data/users/saulius/crontab/automatic-downloads/rss-feeds/ACS/lib/dictionaries/cif_core.dic
dictionary named 'cif_core.dic' version 2.4.2 from 2011-04-26.

Automatic conversion script
Id: cif_fix_values 3143 2015-03-26 13:38:13Z robertas 

 Adding full bibliography for 4002196--4002198.cif.
;
_cod_original_sg_symbol_H-M Pm-3n
_cod_original_formula_sum 'Ga7.50 Rb8 Si38.50'
_cod_database_code 4002198

loop_
_symmetry_equiv_pos_as_xyz
'x, y, z'
'-x, -y, z'
'-x, y, -z'
'x, -y, -z'
'z, x, y'
'z, -x, -y'
'-z, -x, y'
'-z, x, -y'
'y, z, x'
'-y, z, -x'
'y, -z, -x'
'-y, -z, x'
'y+1/2, x+1/2, -z+1/2'
'-y+1/2, -x+1/2, -z+1/2'
'y+1/2, -x+1/2, z+1/2'
'-y+1/2, x+1/2, z+1/2'
'x+1/2, z+1/2, -y+1/2'
'-x+1/2, z+1/2, y+1/2'
'-x+1/2, -z+1/2, -y+1/2'
'x+1/2, -z+1/2, y+1/2'
'z+1/2, y+1/2, -x+1/2'
'z+1/2, -y+1/2, x+1/2'
'-z+1/2, y+1/2, x+1/2'
'-z+1/2, -y+1/2, -x+1/2'
'-x, -y, -z'
'x, y, -z'
'x, -y, z'
'-x, y, z'
'-z, -x, -y'
'-z, x, y'
'z, x, -y'
'z, -x, y'
'-y, -z, -x'
'y, -z, x'
'-y, z, x'
'y, z, -x'
'-y-1/2, -x-1/2, z-1/2'
'y-1/2, x-1/2, z-1/2'
'-y-1/2, x-1/2, -z-1/2'
'y-1/2, -x-1/2, -z-1/2'
'-x-1/2, -z-1/2, y-1/2'
'x-1/2, -z-1/2, -y-1/2'
'x-1/2, z-1/2, y-1/2'
'-x-1/2, z-1/2, -y-1/2'
'-z-1/2, -y-1/2, x-1/2'
'-z-1/2, y-1/2, -x-1/2'
'z-1/2, -y-1/2, -x-1/2'
'z-1/2, y-1/2, x-1/2'

loop_
_atom_site_label
_atom_site_type_symbol
_atom_site_fract_x
_atom_site_fract_y
_atom_site_fract_z
_atom_site_U_iso_or_equiv
_atom_site_adp_type
_atom_site_occupancy
_atom_site_symmetry_multiplicity
_atom_site_calc_flag
_atom_site_refinement_flags
Rb1 Rb 0.0000 0.5000 0.2500 0.0206(3) Uani 1 8 d S
Rb2 Rb 0.0000 0.0000 0.0000 0.0145(4) Uani 1 24 d S
Si1 Si 0.11880(9) 0.30559(9) 0.0000 0.0133(3) Uani 0.822(4) 2 d SP
Ga1 Ga 0.11880(9) 0.30559(9) 0.0000 0.0133(3) Uani 0.178(4) 2 d SP
Si2 Si 0.18467(8) 0.18467(8) 0.18467(8) 0.0122(5) Uani 0.996(4) 3 d SP
Ga2 Ga 0.18467(8) 0.18467(8) 0.18467(8) 0.0122(5) Uani 0.004(4) 3 d SP
Si3 Si 0.2500 0.5000 0.0000 0.0127(5) Uani 0.480(9) 8 d SP
Ga3 Ga 0.2500 0.5000 0.0000 0.0127(5) Uani 0.520(9) 8 d SP

loop_
_atom_site_aniso_label
_atom_site_aniso_U_11
_atom_site_aniso_U_22
_atom_site_aniso_U_33
_atom_site_aniso_U_23
_atom_site_aniso_U_13
_atom_site_aniso_U_12
Rb1 0.0227(4) 0.0227(4) 0.0164(5) 0.000 0.000 0.000
Rb2 0.0145(4) 0.0145(4) 0.0145(4) 0.000 0.000 0.000
Si1 0.0133(6) 0.0127(6) 0.0139(6) 0.000 0.000 -0.0001(4)
Ga1 0.0133(6) 0.0127(6) 0.0139(6) 0.000 0.000 -0.0001(4)
Si2 0.0122(5) 0.0122(5) 0.0122(5) -0.0002(3) -0.0002(3) -0.0002(3)
Ga2 0.0122(5) 0.0122(5) 0.0122(5) -0.0002(3) -0.0002(3) -0.0002(3)
Si3 0.0138(8) 0.0121(6) 0.0121(6) 0.000 0.000 0.000
Ga3 0.0138(8) 0.0121(6) 0.0121(6) 0.000 0.000 0.000

loop_
_atom_type_symbol
_atom_type_description
_atom_type_scat_dispersion_real
_atom_type_scat_dispersion_imag
_atom_type_scat_source
Rb Rb -0.9393 2.9676 'International Tables Vol C Tables 4.2.6.8 and 6.1.1.4'
Ga Ga 0.2307 1.6083 'International Tables Vol C Tables 4.2.6.8 and 6.1.1.4'
Si Si 0.0817 0.0704 'International Tables Vol C Tables 4.2.6.8 and 6.1.1.4'

loop_
_geom_angle_atom_site_label_1
_geom_angle_atom_site_label_2
_geom_angle_atom_site_label_3
_geom_angle
_geom_angle_site_symmetry_1
_geom_angle_site_symmetry_3
Si1 Rb1 Ga1 123.113(13) . 39_666
Si1 Rb1 Si1 123.113(13) . 39_666
Ga1 Rb1 Si1 0.0 39_666 39_666
Si1 Rb1 Ga1 41.13(3) . 3
Ga1 Rb1 Ga1 161.81(3) 39_666 3
Si1 Rb1 Ga1 161.81(3) 39_666 3
Si1 Rb1 Si1 41.13(3) . 3
Ga1 Rb1 Si1 161.81(3) 39_666 3
Si1 Rb1 Si1 161.81(3) 39_666 3
Ga1 Rb1 Si1 0.00(4) 3 3
Si1 Rb1 Ga1 98.19(2) . 37_666
Ga1 Rb1 Ga1 41.13(3) 39_666 37_666
Si1 Rb1 Ga1 41.13(3) 39_666 37_666
Ga1 Rb1 Ga1 123.113(13) 3 37_666
Si1 Rb1 Ga1 123.113(13) 3 37_666
Si1 Rb1 Si1 98.19(2) . 37_666
Ga1 Rb1 Si1 41.13(3) 39_666 37_666
Si1 Rb1 Si1 41.13(3) 39_666 37_666
Ga1 Rb1 Si1 123.113(13) 3 37_666
Si1 Rb1 Si1 123.113(13) 3 37_666
Ga1 Rb1 Si1 0.00(3) 37_666 37_666
Si1 Rb1 Ga1 161.81(3) . 13_455
Ga1 Rb1 Ga1 70.16(3) 39_666 13_455
Si1 Rb1 Ga1 70.16(3) 39_666 13_455
Ga1 Rb1 Ga1 123.113(13) 3 13_455
Si1 Rb1 Ga1 123.113(13) 3 13_455
Ga1 Rb1 Ga1 84.69(2) 37_666 13_455
Si1 Rb1 Ga1 84.69(2) 37_666 13_455
Si1 Rb1 Si1 161.81(3) . 13_455
Ga1 Rb1 Si1 70.16(3) 39_666 13_455
Si1 Rb1 Si1 70.16(3) 39_666 13_455
Ga1 Rb1 Si1 123.113(13) 3 13_455
Si1 Rb1 Si1 123.113(13) 3 13_455
Ga1 Rb1 Si1 84.69(2) 37_666 13_455
Si1 Rb1 Si1 84.69(2) 37_666 13_455
Ga1 Rb1 Si1 0.00(3) 13_455 13_455
Si1 Rb1 Si1 84.69(2) . 25_565
Ga1 Rb1 Si1 123.113(13) 39_666 25_565
Si1 Rb1 Si1 123.113(13) 39_666 25_565
Ga1 Rb1 Si1 70.16(3) 3 25_565
Si1 Rb1 Si1 70.16(3) 3 25_565
Ga1 Rb1 Si1 161.81(3) 37_666 25_565
Si1 Rb1 Si1 161.81(3) 37_666 25_565
Ga1 Rb1 Si1 98.19(2) 13_455 25_565
Si1 Rb1 Si1 98.19(2) 13_455 25_565
Si1 Rb1 Ga1 84.69(2) . 25_565
Ga1 Rb1 Ga1 123.113(13) 39_666 25_565
Si1 Rb1 Ga1 123.113(13) 39_666 25_565
Ga1 Rb1 Ga1 70.16(3) 3 25_565
Si1 Rb1 Ga1 70.16(3) 3 25_565
Ga1 Rb1 Ga1 161.81(3) 37_666 25_565
Si1 Rb1 Ga1 161.81(3) 37_666 25_565
Ga1 Rb1 Ga1 98.19(2) 13_455 25_565
Si1 Rb1 Ga1 98.19(2) 13_455 25_565
Si1 Rb1 Ga1 0.00(3) 25_565 25_565
Ga2 Rb2 Si2 0.00(7) 25 25
Ga2 Rb2 Ga2 109.5 25 28
Si2 Rb2 Ga2 109.5 25 28
Ga2 Rb2 Ga2 70.5 25 4
Si2 Rb2 Ga2 70.5 25 4
Ga2 Rb2 Ga2 180.0 28 4
Ga2 Rb2 Ga2 109.5 25 27
Si2 Rb2 Ga2 109.5 25 27
Ga2 Rb2 Ga2 109.5 28 27
Ga2 Rb2 Ga2 70.5 4 27
Ga2 Rb2 Ga2 70.5 25 3
Si2 Rb2 Ga2 70.5 25 3
Ga2 Rb2 Ga2 70.5 28 3
Ga2 Rb2 Ga2 109.5 4 3
Ga2 Rb2 Ga2 180.0 27 3
Ga2 Rb2 Ga2 109.5 25 26
Si2 Rb2 Ga2 109.5 25 26
Ga2 Rb2 Ga2 109.5 28 26
Ga2 Rb2 Ga2 70.5 4 26
Ga2 Rb2 Ga2 109.5 27 26
Ga2 Rb2 Ga2 70.5 3 26
Ga2 Rb2 Ga2 70.5 25 2
Si2 Rb2 Ga2 70.5 25 2
Ga2 Rb2 Ga2 70.5 28 2
Ga2 Rb2 Ga2 109.5 4 2
Ga2 Rb2 Ga2 70.5 27 2
Ga2 Rb2 Ga2 109.5 3 2
Ga2 Rb2 Ga2 180.00(2) 26 2
Ga2 Rb2 Si2 109.5 25 28
Si2 Rb2 Si2 109.5 25 28
Ga2 Rb2 Si2 0.00(2) 28 28
Ga2 Rb2 Si2 180.00(2) 4 28
Ga2 Rb2 Si2 109.5 27 28
Ga2 Rb2 Si2 70.5 3 28
Ga2 Rb2 Si2 109.5 26 28
Ga2 Rb2 Si2 70.5 2 28
Ga2 Rb2 Si2 70.5 25 4
Si2 Rb2 Si2 70.5 25 4
Ga2 Rb2 Si2 180.0 28 4
Ga2 Rb2 Si2 0.00(5) 4 4
Ga2 Rb2 Si2 70.5 27 4
Ga2 Rb2 Si2 109.5 3 4
Ga2 Rb2 Si2 70.5 26 4
Ga2 Rb2 Si2 109.5 2 4
Si2 Rb2 Si2 180.0 28 4
Ga2 Rb2 Si2 109.5 25 27
Si2 Rb2 Si2 109.5 25 27
Ga2 Rb2 Si2 109.5 28 27
Ga2 Rb2 Si2 70.5 4 27
Ga2 Rb2 Si2 0.00(2) 27 27
Ga2 Rb2 Si2 180.00(2) 3 27
Ga2 Rb2 Si2 109.5 26 27
Ga2 Rb2 Si2 70.5 2 27
Si2 Rb2 Si2 109.5 28 27
Si2 Rb2 Si2 70.5 4 27
Ga2 Rb2 Si2 70.5 25 3
Si2 Rb2 Si2 70.5 25 3
Ga2 Rb2 Si2 70.5 28 3
Ga2 Rb2 Si2 109.5 4 3
Ga2 Rb2 Si2 180.0 27 3
Ga2 Rb2 Si2 0.00(5) 3 3
Ga2 Rb2 Si2 70.5 26 3
Ga2 Rb2 Si2 109.5 2 3
Si2 Rb2 Si2 70.5 28 3
Si2 Rb2 Si2 109.5 4 3
Si2 Rb2 Si2 180.0 27 3
Ga2 Si1 Si2 0.00(3) 26 26
Ga2 Si1 Si2 106.58(5) 26 .
Si2 Si1 Si2 106.58(5) 26 .
Ga2 Si1 Si3 105.97(4) 26 .
Si2 Si1 Si3 105.97(4) 26 .
Si2 Si1 Si3 105.97(4) . .
Ga2 Si1 Ga1 106.61(3) 26 3
Si2 Si1 Ga1 106.61(3) 26 3
Si2 Si1 Ga1 106.62(3) . 3
Si3 Si1 Ga1 124.01(2) . 3
Ga2 Si1 Si1 106.61(3) 26 3
Si2 Si1 Si1 106.61(3) 26 3
Si2 Si1 Si1 106.62(3) . 3
Si3 Si1 Si1 124.01(2) . 3
Ga1 Si1 Si1 0.00(4) 3 3
Ga2 Si1 Rb2 67.32(4) 26 .
Si2 Si1 Rb2 67.32(4) 26 .
Si2 Si1 Rb2 67.32(4) . .
Si3 Si1 Rb2 167.23(4) . .
Ga1 Si1 Rb2 68.756(15) 3 .
Si1 Si1 Rb2 68.756(15) 3 .
Ga2 Si1 Rb1 174.08(3) 26 .
Si2 Si1 Rb1 174.08(3) 26 .
Si2 Si1 Rb1 79.024(18) . .
Si3 Si1 Rb1 73.743(19) . .
Ga1 Si1 Rb1 69.437(15) 3 .
Si1 Si1 Rb1 69.437(15) 3 .
Rb2 Si1 Rb1 114.106(19) . .
Ga2 Si1 Rb1 79.025(18) 26 25_565
Si2 Si1 Rb1 79.025(18) 26 25_565
Si2 Si1 Rb1 174.08(3) . 25_565
Si3 Si1 Rb1 73.743(19) . 25_565
Ga1 Si1 Rb1 69.437(15) 3 25_565
Si1 Si1 Rb1 69.437(15) 3 25_565
Rb2 Si1 Rb1 114.106(19) . 25_565
Rb1 Si1 Rb1 95.31(2) . 25_565
Ga2 Si1 Rb1 68.98(2) 26 9
Si2 Si1 Rb1 68.98(2) 26 9
Si2 Si1 Rb1 68.98(2) . 9
Si3 Si1 Rb1 64.28(2) . 9
Ga1 Si1 Rb1 171.703(14) 3 9
Si1 Si1 Rb1 171.703(14) 3 9
Rb2 Si1 Rb1 102.95(2) . 9
Rb1 Si1 Rb1 115.499(18) . 9
Rb1 Si1 Rb1 115.499(18) 25_565 9
Ga2 Si2 Si2 0.00(6) 14 14
Ga2 Si2 Ga1 108.96(4) 14 9
Si2 Si2 Ga1 108.96(4) 14 9
Ga2 Si2 Si1 108.96(4) 14 9
Si2 Si2 Si1 108.96(4) 14 9
Ga1 Si2 Si1 0.00(4) 9 9
Ga2 Si2 Ga1 108.96(4) 14 5
Si2 Si2 Ga1 108.96(4) 14 5
Ga1 Si2 Ga1 109.98(4) 9 5
Si1 Si2 Ga1 109.98(4) 9 5
Ga2 Si2 Si1 108.96(4) 14 5
Si2 Si2 Si1 108.96(4) 14 5
Ga1 Si2 Si1 109.98(4) 9 5
Si1 Si2 Si1 109.98(4) 9 5
Ga1 Si2 Si1 0.00(4) 5 5
Ga2 Si2 Si1 108.96(4) 14 .
Si2 Si2 Si1 108.96(4) 14 .
Ga1 Si2 Si1 109.98(4) 9 .
Si1 Si2 Si1 109.98(4) 9 .
Ga1 Si2 Si1 109.98(4) 5 .
Si1 Si2 Si1 109.98(4) 5 .
Ga2 Si2 Rb2 180.00(10) 14 .
Si2 Si2 Rb2 180.00(10) 14 .
Ga1 Si2 Rb2 71.04(4) 9 .
Si1 Si2 Rb2 71.04(4) 9 .
Ga1 Si2 Rb2 71.04(4) 5 .
Si1 Si2 Rb2 71.04(4) 5 .
Si1 Si2 Rb2 71.04(4) . .
Ga2 Si2 Rb1 72.25(2) 14 9
Si2 Si2 Rb1 72.25(2) 14 9
Ga1 Si2 Rb1 63.445(19) 9 9
Si1 Si2 Rb1 63.445(19) 9 9
Ga1 Si2 Rb1 172.95(2) 5 9
Si1 Si2 Rb1 172.95(2) 5 9
Si1 Si2 Rb1 75.62(2) . 9
Rb2 Si2 Rb1 107.75(2) . 9
Ga2 Si2 Rb1 72.25(2) 14 .
Si2 Si2 Rb1 72.25(2) 14 .
Ga1 Si2 Rb1 172.95(2) 9 .
Si1 Si2 Rb1 172.95(2) 9 .
Ga1 Si2 Rb1 75.62(2) 5 .
Si1 Si2 Rb1 75.62(2) 5 .
Si1 Si2 Rb1 63.445(19) . .
Rb2 Si2 Rb1 107.75(2) . .
Rb1 Si2 Rb1 111.140(18) 9 .
Ga2 Si2 Rb1 72.25(2) 14 5
Si2 Si2 Rb1 72.25(2) 14 5
Ga1 Si2 Rb1 75.62(2) 9 5
Si1 Si2 Rb1 75.62(2) 9 5
Ga1 Si2 Rb1 63.445(19) 5 5
Si1 Si2 Rb1 63.445(19) 5 5
Si1 Si2 Rb1 172.95(2) . 5
Rb2 Si2 Rb1 107.75(2) . 5
Rb1 Si2 Rb1 111.140(18) 9 5
Rb1 Si2 Rb1 111.140(18) . 5
Ga1 Si3 Si1 0.00(4) 19 19
Ga1 Si3 Ga1 111.97(4) 19 41_665
Si1 Si3 Ga1 111.97(4) 19 41_665
Ga1 Si3 Ga1 108.23(2) 19 27_565
Si1 Si3 Ga1 108.23(2) 19 27_565
Ga1 Si3 Ga1 108.23(2) 41_665 27_565
Ga1 Si3 Si1 111.97(4) 19 41_665
Si1 Si3 Si1 111.97(4) 19 41_665
Ga1 Si3 Si1 0.00(4) 41_665 41_665
Ga1 Si3 Si1 108.23(2) 27_565 41_665
Ga1 Si3 Si1 108.23(2) 19 27_565
Si1 Si3 Si1 108.23(2) 19 27_565
Ga1 Si3 Si1 108.23(2) 41_665 27_565
Ga1 Si3 Si1 0.00(4) 27_565 27_565
Si1 Si3 Si1 108.23(2) 41_665 27_565
Ga1 Si3 Si1 108.23(2) 19 .
Si1 Si3 Si1 108.23(2) 19 .
Ga1 Si3 Si1 108.23(2) 41_665 .
Ga1 Si3 Si1 111.97(4) 27_565 .
Si1 Si3 Si1 108.23(2) 41_665 .
Si1 Si3 Si1 111.97(4) 27_565 .
Ga1 Si3 Rb1 66.700(14) 19 33_665
Si1 Si3 Rb1 66.700(14) 19 33_665
Ga1 Si3 Rb1 66.700(14) 41_665 33_665
Ga1 Si3 Rb1 79.01(2) 27_565 33_665
Si1 Si3 Rb1 66.700(14) 41_665 33_665
Si1 Si3 Rb1 79.01(2) 27_565 33_665
Si1 Si3 Rb1 169.01(2) . 33_665
Ga1 Si3 Rb1 169.01(2) 19 25_565
Si1 Si3 Rb1 169.01(2) 19 25_565
Ga1 Si3 Rb1 79.01(2) 41_665 25_565
Ga1 Si3 Rb1 66.700(14) 27_565 25_565
Si1 Si3 Rb1 79.01(2) 41_665 25_565
Si1 Si3 Rb1 66.700(14) 27_565 25_565
Si1 Si3 Rb1 66.700(14) . 25_565
Rb1 Si3 Rb1 120.0 33_665 25_565
Ga1 Si3 Rb1 79.01(2) 19 .
Si1 Si3 Rb1 79.01(2) 19 .
Ga1 Si3 Rb1 169.01(2) 41_665 .
Ga1 Si3 Rb1 66.700(14) 27_565 .
Si1 Si3 Rb1 169.01(2) 41_665 .
Si1 Si3 Rb1 66.700(14) 27_565 .
Si1 Si3 Rb1 66.700(14) . .
Rb1 Si3 Rb1 120.0 33_665 .
Rb1 Si3 Rb1 90.0 25_565 .
Ga1 Si3 Rb1 66.700(14) 19 9
Si1 Si3 Rb1 66.700(14) 19 9
Ga1 Si3 Rb1 66.700(14) 41_665 9
Ga1 Si3 Rb1 169.01(2) 27_565 9
Si1 Si3 Rb1 66.700(14) 41_665 9
Si1 Si3 Rb1 169.01(2) 27_565 9
Si1 Si3 Rb1 79.01(2) . 9
Rb1 Si3 Rb1 90.0 33_665 9
Rb1 Si3 Rb1 120.0 25_565 9
Rb1 Si3 Rb1 120.0 . 9

loop_
_geom_bond_atom_site_label_1
_geom_bond_atom_site_label_2
_geom_bond_distance
_geom_bond_site_symmetry_2
Rb1 Si1 3.5324(8) .
Rb1 Ga1 3.5324(8) 39_666
Rb1 Si1 3.5324(8) 39_666
Rb1 Ga1 3.5324(8) 3
Rb1 Si1 3.5324(8) 3
Rb1 Ga1 3.5324(8) 37_666
Rb1 Si1 3.5324(8) 37_666
Rb1 Ga1 3.5324(8) 13_455
Rb1 Si1 3.5324(8) 13_455
Rb1 Si1 3.5324(8) 25_565
Rb1 Ga1 3.5324(8) 25_565
Rb2 Ga2 3.3404(15) 25
Rb2 Si2 3.3404(15) 25
Rb2 Ga2 3.3404(15) 28
Rb2 Ga2 3.3404(15) 4
Rb2 Ga2 3.3404(15) 27
Rb2 Ga2 3.3404(15) 3
Rb2 Ga2 3.3404(15) 26
Rb2 Ga2 3.3404(15) 2
Rb2 Si2 3.3404(15) 28
Rb2 Si2 3.3404(15) 4
Rb2 Si2 3.3404(15) 27
Rb2 Si2 3.3404(15) 3
Si1 Ga2 2.4057(8) 26
Si1 Si2 2.4057(8) 26
Si1 Si2 2.4057(8) .
Si1 Si3 2.4493(10) .
Si1 Ga1 2.4814(19) 3
Si1 Si1 2.4814(19) 3
Si1 Rb1 3.5324(8) 25_565
Si1 Rb1 4.0231(11) 9
Si2 Ga2 2.363(3) 14
Si2 Si2 2.363(3) 14
Si2 Ga1 2.4057(8) 9
Si2 Si1 2.4057(8) 9
Si2 Ga1 2.4057(8) 5
Si2 Si1 2.4057(8) 5
Si2 Rb1 3.8767(7) 9
Si2 Rb1 3.8767(7) 5
Si3 Ga1 2.4493(10) 19
Si3 Si1 2.4493(10) 19
Si3 Ga1 2.4493(10) 41_665
Si3 Ga1 2.4493(10) 27_565
Si3 Si1 2.4493(10) 41_665
Si3 Si1 2.4493(10) 27_565
Si3 Rb1 3.6923(5) 33_665
Si3 Rb1 3.6923(5) 25_565
Si3 Rb1 3.6923(5) 9
